data_4103578
loop_
_publ_author_name
'Lisa A. Marcaurelle'
'Eamon Comer'
'Sivaraman Dandapani'
'Jeremy R. Duvall'
'Baudouin Gerard'
'Sarathy Kesavan'
'Maurice D. Lee'
'Haibo Liu'
'Jason T. Lowe'
'Jean-Charles Marie'
'Carol A. Mulrooney'
'Bhaumik A. Pandya'
'Ann Rowley'
'Troy D. Ryba'
'Byung-Chul Suh'
'Jingqiang Wei'
'Damian W. Young'
'Lakshmi B. Akella'
'Nathan T. Ross'
'Yan-Ling Zhang'
'Daniel M. Fass'
'Surya A. Reis'
'Wen-Ning Zhao'
'Stephen J. Haggarty'
'Michelle Palmer'
'Michael A. Foley'

_publ_section_title
;
 An Aldol-Based Build/Couple/Pair Strategy for the Synthesis of Medium-
 and Large-Sized Rings: Discovery of Macrocyclic Histone Deacetylase
 Inhibitors
;
_journal_name_full 'Journal of the American Chemical Society'
_journal_page_first 16962
_journal_page_last 16976
_journal_paper_doi 10.1021/ja105119r
_journal_volume 132
_journal_year 2010
_chemical_absolute_configuration ad
_chemical_formula_sum 'C35 H49 N3 O9'
_chemical_formula_weight 655.77
_chemical_name_systematic
; 
 ? 
;
_space_group_IT_number 19
_symmetry_cell_setting orthorhombic
_symmetry_space_group_name_Hall 'P 2ac 2ab'
_symmetry_space_group_name_H-M 'P 21 21 21'
_atom_sites_solution_hydrogens geom
_atom_sites_solution_primary direct
_atom_sites_solution_secondary difmap
_audit_creation_method SHELXL-97
_cell_angle_alpha 90.00
_cell_angle_beta 90.00
_cell_angle_gamma 90.00
_cell_formula_units_Z 4
_cell_length_a 9.4979(2)
_cell_length_b 14.1210(3)
_cell_length_c 25.2830(4)
_cell_measurement_reflns_used 9588
_cell_measurement_temperature 100(2)
_cell_measurement_theta_max 68.34
_cell_measurement_theta_min 3.13
_cell_volume 3390.95(11)
_computing_cell_refinement 'SAINT 7.4 (Bruker-AXS, 2008)'
_computing_data_collection 'APEX2 2.2 (Bruker-AXS, 2008)'
_computing_data_reduction 'SAINT 7.4 (Bruker-AXS, 2008)'
_computing_molecular_graphics 'Bruker SHELXTL'
_computing_publication_material 'Bruker SHELXTL'
_computing_structure_refinement 'SHELXL-97 (Sheldrick, 2008)'
_computing_structure_solution 'SHELXS-97 (Sheldrick, 2008)'
_diffrn_ambient_temperature 100(2)
_diffrn_detector_area_resol_mean 8.3
_diffrn_measured_fraction_theta_full 0.999
_diffrn_measured_fraction_theta_max 0.999
_diffrn_measurement_device_type 'Bruker Smart APEX CCD'
_diffrn_measurement_method 'omega and phi scans'
_diffrn_radiation_monochromator graphite
_diffrn_radiation_source 'fine-focus sealed tube'
_diffrn_radiation_type CuK\a
_diffrn_radiation_wavelength 1.54178
_diffrn_reflns_av_R_equivalents 0.0201
_diffrn_reflns_av_sigmaI/netI 0.0091
_diffrn_reflns_limit_h_max 11
_diffrn_reflns_limit_h_min -11
_diffrn_reflns_limit_k_max 16
_diffrn_reflns_limit_k_min -16
_diffrn_reflns_limit_l_max 30
_diffrn_reflns_limit_l_min -29
_diffrn_reflns_number 59585
_diffrn_reflns_theta_full 67.73
_diffrn_reflns_theta_max 67.73
_diffrn_reflns_theta_min 3.50
_exptl_absorpt_coefficient_mu 0.759
_exptl_absorpt_correction_T_max 0.8630
_exptl_absorpt_correction_T_min 0.7411
_exptl_absorpt_correction_type multi-scan
_exptl_absorpt_process_details 'SADABS (Sheldrick, 2008)'
_exptl_crystal_colour colourless
_exptl_crystal_density_diffrn 1.285
_exptl_crystal_density_method 'not measured'
_exptl_crystal_description block
_exptl_crystal_F_000 1408
_exptl_crystal_size_max 0.42
_exptl_crystal_size_mid 0.40
_exptl_crystal_size_min 0.20
_refine_diff_density_max 0.357
_refine_diff_density_min -0.164
_refine_diff_density_rms 0.031
_refine_ls_abs_structure_details 'Flack H D (1983), Acta Cryst. A39, 876-881'
_refine_ls_abs_structure_Flack 0.05(10)
_refine_ls_extinction_method none
_refine_ls_goodness_of_fit_ref 1.061
_refine_ls_hydrogen_treatment constr
_refine_ls_matrix_type full
_refine_ls_number_parameters 432
_refine_ls_number_reflns 6149
_refine_ls_number_restraints 18
_refine_ls_restrained_S_all 1.059
_refine_ls_R_factor_all 0.0268
_refine_ls_R_factor_gt 0.0267
_refine_ls_shift/su_max 0.001
_refine_ls_shift/su_mean 0.000
_refine_ls_structure_factor_coef Fsqd
_refine_ls_weighting_details 'calc w=1/[\s^2^(Fo^2^)+(0.0330P)^2^+0.9391P] where P=(Fo^2^+2Fc^2^)/3'
_refine_ls_weighting_scheme calc
_refine_ls_wR_factor_gt 0.0677
_refine_ls_wR_factor_ref 0.0677
_reflns_number_gt 6130
_reflns_number_total 6149
_reflns_threshold_expression >2sigma(I)
_cod_data_source_file ja105119r_si_004.cif
_cod_data_source_block d08059
_cod_database_code 4103578

loop_
_symmetry_equiv_pos_as_xyz
'x, y, z'
'-x+1/2, -y, z+1/2'
'-x, y+1/2, -z+1/2'
'x+1/2, -y+1/2, -z'

loop_
_atom_site_label
_atom_site_type_symbol
_atom_site_fract_x
_atom_site_fract_y
_atom_site_fract_z
_atom_site_U_iso_or_equiv
_atom_site_adp_type
_atom_site_occupancy
_atom_site_symmetry_multiplicity
_atom_site_calc_flag
_atom_site_refinement_flags
O2 O 0.15807(10) 0.21002(7) 0.78872(4) 0.0278(2) Uani 1 1 d .
O3 O 0.14934(11) 0.43224(7) 0.75849(4) 0.0261(2) Uani 1 1 d .
O4 O 0.50228(10) 0.52249(7) 0.87826(3) 0.0222(2) Uani 1 1 d .
O5 O 0.34386(10) 0.72461(7) 1.09434(4) 0.0261(2) Uani 1 1 d .
O6 O 0.13594(10) 0.29099(7) 1.05415(4) 0.0252(2) Uani 1 1 d .
O7 O 0.02914(10) 0.43261(7) 1.03764(4) 0.0242(2) Uani 1 1 d .
N1 N 0.25848(11) 0.42245(8) 0.83886(4) 0.0187(2) Uani 1 1 d .
N2 N -0.00226(13) 0.31168(8) 0.98182(4) 0.0220(2) Uani 1 1 d .
C1 C 0.17461(14) 0.50169(9) 0.86028(5) 0.0192(3) Uani 1 1 d .
H1A H 0.1128 0.5255 0.8317 0.023 Uiso 1 1 calc R
H1B H 0.2401 0.5535 0.8697 0.023 Uiso 1 1 calc R
C2 C 0.08227(14) 0.48069(9) 0.90877(5) 0.0192(3) Uani 1 1 d .
H2 H 0.1450 0.4577 0.9378 0.023 Uiso 1 1 calc R
C3 C 0.01736(15) 0.57498(9) 0.92636(5) 0.0237(3) Uani 1 1 d .
H3A H 0.0926 0.6204 0.9341 0.036 Uiso 1 1 calc R
H3B H -0.0395 0.5649 0.9582 0.036 Uiso 1 1 calc R
H3C H -0.0425 0.5999 0.8980 0.036 Uiso 1 1 calc R
C5 C -0.09863(14) 0.36920(10) 0.94985(5) 0.0224(3) Uani 1 1 d .
H5A H -0.1302 0.4244 0.9709 0.027 Uiso 1 1 calc R
H5B H -0.1827 0.3311 0.9409 0.027 Uiso 1 1 calc R
C4 C -0.02894(13) 0.40451(9) 0.89842(5) 0.0196(3) Uani 1 1 d .
H4 H 0.0163 0.3497 0.8800 0.023 Uiso 1 1 calc R
O1 O -0.13386(10) 0.44482(6) 0.86448(4) 0.0227(2) Uani 1 1 d U
C6 C -0.22317(15) 0.37744(11) 0.83867(6) 0.0289(3) Uani 1 1 d U
H6A H -0.2993 0.4118 0.8200 0.035 Uiso 1 1 calc R
H6B H -0.2675 0.3366 0.8658 0.035 Uiso 1 1 calc R
C7 C -0.14710(15) 0.31640(11) 0.79992(6) 0.0274(3) Uani 1 1 d U
H7 H -0.0981 0.3461 0.7717 0.033 Uiso 1 1 calc R
C8 C -0.14451(15) 0.22220(10) 0.80297(5) 0.0258(3) Uani 1 1 d U
H8 H -0.1899 0.1921 0.8319 0.031 Uiso 1 1 calc R
C9 C -0.07254(16) 0.16203(11) 0.76230(6) 0.0280(3) Uani 1 1 d .
H9A H -0.0644 0.1992 0.7292 0.034 Uiso 1 1 calc R
H9B H -0.1333 0.1067 0.7547 0.034 Uiso 1 1 calc R
C10 C 0.07348(15) 0.12602(9) 0.77724(6) 0.0249(3) Uani 1 1 d .
H10 H 0.1152 0.0920 0.7463 0.030 Uiso 1 1 calc R
C11 C 0.07592(17) 0.06153(10) 0.82473(6) 0.0322(3) Uani 1 1 d .
H11A H 0.1729 0.0415 0.8318 0.048 Uiso 1 1 calc R
H11B H 0.0175 0.0057 0.8177 0.048 Uiso 1 1 calc R
H11C H 0.0389 0.0954 0.8556 0.048 Uiso 1 1 calc R
C12 C 0.28337(14) 0.22432(10) 0.76493(5) 0.0209(3) Uani 1 1 d .
C13 C 0.36595(15) 0.15443(10) 0.74089(5) 0.0232(3) Uani 1 1 d .
H13 H 0.3362 0.0902 0.7416 0.028 Uiso 1 1 calc R
C14 C 0.49067(15) 0.17844(10) 0.71604(5) 0.0235(3) Uani 1 1 d .
H14 H 0.5465 0.1313 0.6994 0.028 Uiso 1 1 calc R
C15 C 0.53285(14) 0.27229(10) 0.71583(5) 0.0221(3) Uani 1 1 d .
N3 N 0.66185(12) 0.29925(9) 0.68812(4) 0.0250(2) Uani 1 1 d .
O8 O 0.72644(11) 0.23749(8) 0.66379(4) 0.0328(2) Uani 1 1 d .
O9 O 0.69977(11) 0.38241(8) 0.69008(4) 0.0337(2) Uani 1 1 d .
C16 C 0.45513(14) 0.34269(10) 0.74066(5) 0.0206(3) Uani 1 1 d .
H16 H 0.4874 0.4064 0.7406 0.025 Uiso 1 1 calc R
C17 C 0.33003(14) 0.31921(9) 0.76555(5) 0.0189(3) Uani 1 1 d .
C18 C 0.23695(14) 0.39646(9) 0.78808(5) 0.0195(3) Uani 1 1 d .
C19 C 0.36938(14) 0.37712(9) 0.87148(5) 0.0197(3) Uani 1 1 d .
H19 H 0.4415 0.3515 0.8465 0.024 Uiso 1 1 calc R
C20 C 0.31339(15) 0.29332(9) 0.90336(5) 0.0237(3) Uani 1 1 d .
H20A H 0.2531 0.3166 0.9320 0.036 Uiso 1 1 calc R
H20B H 0.3926 0.2578 0.9184 0.036 Uiso 1 1 calc R
H20C H 0.2586 0.2517 0.8802 0.036 Uiso 1 1 calc R
C21 C 0.44495(14) 0.44619(9) 0.90782(5) 0.0206(3) Uani 1 1 d .
H21A H 0.3780 0.4711 0.9344 0.025 Uiso 1 1 calc R
H21B H 0.5214 0.4129 0.9268 0.025 Uiso 1 1 calc R
C22 C 0.60057(15) 0.57731(11) 0.90907(5) 0.0255(3) Uani 1 1 d .
H22A H 0.6359 0.6304 0.8872 0.031 Uiso 1 1 calc R
H22B H 0.6820 0.5369 0.9184 0.031 Uiso 1 1 calc R
C23 C 0.53698(14) 0.61680(9) 0.95926(5) 0.0216(3) Uani 1 1 d .
C24 C 0.41614(15) 0.67363(9) 0.95711(5) 0.0245(3) Uani 1 1 d .
H24 H 0.3756 0.6883 0.9238 0.029 Uiso 1 1 calc R
C25 C 0.35526(15) 0.70852(9) 1.00255(6) 0.0245(3) Uani 1 1 d .
H25 H 0.2727 0.7463 1.0004 0.029 Uiso 1 1 calc R
C26 C 0.41482(14) 0.68841(9) 1.05186(6) 0.0223(3) Uani 1 1 d .
C27 C 0.53600(14) 0.63350(10) 1.05496(5) 0.0230(3) Uani 1 1 d .
H27 H 0.5786 0.6207 1.0882 0.028 Uiso 1 1 calc R
C28 C 0.59413(14) 0.59740(10) 1.00842(6) 0.0234(3) Uani 1 1 d .
H28 H 0.6754 0.5583 1.0106 0.028 Uiso 1 1 calc R
C29 C 0.40625(17) 0.71255(12) 1.14523(5) 0.0311(3) Uani 1 1 d .
H29A H 0.4045 0.6454 1.1549 0.047 Uiso 1 1 calc R
H29B H 0.3532 0.7492 1.1714 0.047 Uiso 1 1 calc R
H29C H 0.5039 0.7348 1.1443 0.047 Uiso 1 1 calc R
C30 C 0.01038(16) 0.21200(9) 0.96707(5) 0.0266(3) Uani 1 1 d .
H30A H 0.0970 0.1858 0.9822 0.040 Uiso 1 1 calc R
H30B H 0.0136 0.2065 0.9285 0.040 Uiso 1 1 calc R
H30C H -0.0709 0.1769 0.9807 0.040 Uiso 1 1 calc R
C31 C 0.06065(14) 0.34146(9) 1.02688(5) 0.0212(3) Uani 1 1 d .
C32 C 0.08481(16) 0.47883(10) 1.08585(5) 0.0252(3) Uani 1 1 d .
C33 C 0.02847(17) 0.57924(10) 1.08079(6) 0.0321(3) Uani 1 1 d .
H33A H 0.0634 0.6076 1.0480 0.048 Uiso 1 1 calc R
H33B H 0.0604 0.6170 1.1110 0.048 Uiso 1 1 calc R
H33C H -0.0747 0.5778 1.0801 0.048 Uiso 1 1 calc R
C34 C 0.24477(17) 0.47912(11) 1.08455(7) 0.0335(3) Uani 1 1 d .
H34A H 0.2797 0.4144 1.0895 0.050 Uiso 1 1 calc R
H34B H 0.2807 0.5197 1.1130 0.050 Uiso 1 1 calc R
H34C H 0.2771 0.5035 1.0503 0.050 Uiso 1 1 calc R
C35 C 0.02591(18) 0.43031(11) 1.13484(6) 0.0333(3) Uani 1 1 d .
H35A H -0.0772 0.4307 1.1333 0.050 Uiso 1 1 calc R
H35B H 0.0573 0.4642 1.1665 0.050 Uiso 1 1 calc R
H35C H 0.0597 0.3648 1.1362 0.050 Uiso 1 1 calc R

loop_
_atom_site_aniso_label
_atom_site_aniso_U_11
_atom_site_aniso_U_22
_atom_site_aniso_U_33
_atom_site_aniso_U_23
_atom_site_aniso_U_13
_atom_site_aniso_U_12
O2 0.0254(5) 0.0225(5) 0.0354(5) -0.0096(4) 0.0093(4) -0.0064(4)
O3 0.0303(5) 0.0260(5) 0.0222(4) -0.0004(4) -0.0061(4) 0.0066(4)
O4 0.0230(5) 0.0248(5) 0.0189(4) -0.0006(4) 0.0001(4) -0.0053(4)
O5 0.0273(5) 0.0275(5) 0.0235(5) -0.0053(4) 0.0007(4) -0.0003(4)
O6 0.0252(5) 0.0243(5) 0.0261(5) 0.0009(4) -0.0007(4) 0.0005(4)
O7 0.0277(5) 0.0215(5) 0.0236(4) -0.0035(4) -0.0017(4) 0.0006(4)
N1 0.0179(5) 0.0180(5) 0.0203(5) 0.0003(4) 0.0001(4) 0.0012(4)
N2 0.0261(6) 0.0182(5) 0.0217(5) 0.0002(4) -0.0003(5) -0.0015(5)
C1 0.0201(6) 0.0157(6) 0.0218(6) 0.0000(5) -0.0001(5) 0.0014(5)
C2 0.0193(6) 0.0188(6) 0.0196(6) -0.0008(5) -0.0010(5) 0.0013(5)
C3 0.0241(7) 0.0188(6) 0.0281(6) -0.0038(5) 0.0033(6) 0.0005(5)
C5 0.0194(6) 0.0237(6) 0.0241(6) -0.0007(5) -0.0004(5) -0.0018(5)
C4 0.0189(6) 0.0176(6) 0.0221(6) -0.0014(5) -0.0009(5) 0.0013(5)
O1 0.0195(4) 0.0212(4) 0.0274(5) -0.0005(4) -0.0048(4) 0.0031(4)
C6 0.0240(7) 0.0301(8) 0.0325(7) -0.0014(6) -0.0073(6) 0.0007(6)
C7 0.0233(7) 0.0333(7) 0.0255(7) 0.0009(6) -0.0043(6) -0.0032(6)
C8 0.0230(7) 0.0306(7) 0.0239(6) -0.0001(6) -0.0047(5) 0.0004(6)
C9 0.0293(7) 0.0306(7) 0.0242(7) -0.0011(6) -0.0033(6) -0.0027(6)
C10 0.0247(7) 0.0207(6) 0.0292(7) -0.0068(6) 0.0027(6) -0.0050(6)
C11 0.0313(7) 0.0227(7) 0.0426(9) -0.0001(6) -0.0014(7) 0.0016(6)
C12 0.0205(6) 0.0240(7) 0.0183(6) -0.0004(5) -0.0010(5) -0.0007(5)
C13 0.0272(7) 0.0189(6) 0.0236(6) -0.0026(5) -0.0018(6) -0.0008(5)
C14 0.0240(7) 0.0265(7) 0.0199(6) -0.0047(5) -0.0007(5) 0.0055(6)
C15 0.0202(6) 0.0297(7) 0.0163(6) 0.0003(5) -0.0029(5) 0.0002(5)
N3 0.0219(6) 0.0341(6) 0.0189(5) 0.0002(5) -0.0019(5) -0.0010(5)
O8 0.0263(5) 0.0443(6) 0.0278(5) -0.0090(5) 0.0060(4) 0.0025(5)
O9 0.0296(5) 0.0357(6) 0.0357(6) 0.0053(5) 0.0051(5) -0.0067(5)
C16 0.0239(6) 0.0223(6) 0.0154(6) 0.0000(5) -0.0038(5) -0.0018(5)
C17 0.0210(6) 0.0211(6) 0.0148(6) 0.0005(5) -0.0034(5) 0.0004(5)
C18 0.0208(6) 0.0176(6) 0.0201(6) 0.0021(5) 0.0006(5) -0.0028(5)
C19 0.0191(6) 0.0210(6) 0.0188(6) -0.0006(5) -0.0002(5) 0.0041(5)
C20 0.0262(7) 0.0202(6) 0.0246(6) 0.0009(5) -0.0031(5) 0.0037(5)
C21 0.0197(6) 0.0245(7) 0.0177(6) 0.0016(5) 0.0009(5) 0.0002(5)
C22 0.0224(7) 0.0305(7) 0.0236(6) -0.0037(6) 0.0006(5) -0.0063(6)
C23 0.0207(6) 0.0205(6) 0.0237(6) -0.0019(5) 0.0002(5) -0.0071(5)
C24 0.0295(7) 0.0215(6) 0.0225(6) 0.0013(5) -0.0043(6) -0.0018(6)
C25 0.0246(7) 0.0199(6) 0.0291(7) -0.0005(5) -0.0035(6) 0.0012(6)
C26 0.0242(7) 0.0182(6) 0.0245(7) -0.0023(5) 0.0017(5) -0.0062(5)
C27 0.0229(7) 0.0259(7) 0.0202(6) 0.0004(5) -0.0031(5) -0.0045(5)
C28 0.0185(6) 0.0237(7) 0.0281(7) -0.0008(6) -0.0007(5) -0.0025(5)
C29 0.0358(8) 0.0356(8) 0.0220(7) -0.0032(6) 0.0022(6) -0.0015(7)
C30 0.0352(8) 0.0198(6) 0.0249(7) -0.0002(5) -0.0003(6) -0.0025(6)
C31 0.0195(6) 0.0215(6) 0.0225(6) 0.0019(5) 0.0040(5) -0.0015(5)
C32 0.0280(7) 0.0243(7) 0.0234(7) -0.0049(6) -0.0001(6) -0.0024(6)
C33 0.0384(8) 0.0268(7) 0.0312(7) -0.0080(6) -0.0018(7) 0.0013(6)
C34 0.0282(8) 0.0300(8) 0.0422(9) -0.0048(7) -0.0031(7) -0.0053(6)
C35 0.0413(9) 0.0327(8) 0.0258(7) -0.0046(6) 0.0047(7) -0.0019(7)

loop_
_atom_type_symbol
_atom_type_description
_atom_type_scat_dispersion_real
_atom_type_scat_dispersion_imag
_atom_type_scat_source
C C 0.0181 0.0091 'International Tables Vol C Tables 4.2.6.8 and 6.1.1.4'
H H 0.0000 0.0000 'International Tables Vol C Tables 4.2.6.8 and 6.1.1.4'
N N 0.0311 0.0180 'International Tables Vol C Tables 4.2.6.8 and 6.1.1.4'
O O 0.0492 0.0322 'International Tables Vol C Tables 4.2.6.8 and 6.1.1.4'

loop_
_geom_angle_atom_site_label_1
_geom_angle_atom_site_label_2
_geom_angle_atom_site_label_3
_geom_angle
C12 O2 C10 121.19(10)
C21 O4 C22 111.81(10)
C26 O5 C29 117.32(11)
C31 O7 C32 120.50(10)
C18 N1 C1 118.22(11)
C18 N1 C19 121.25(11)
C1 N1 C19 120.42(10)
C31 N2 C30 118.55(11)
C31 N2 C5 124.57(11)
C30 N2 C5 116.37(11)
N1 C1 C2 117.03(10)
N1 C1 H1A 108.0
C2 C1 H1A 108.0
N1 C1 H1B 108.0
C2 C1 H1B 108.0
H1A C1 H1B 107.3
C4 C2 C3 112.49(11)
C4 C2 C1 113.17(10)
C3 C2 C1 107.07(10)
C4 C2 H2 108.0
C3 C2 H2 108.0
C1 C2 H2 108.0
C2 C3 H3A 109.5
C2 C3 H3B 109.5
H3A C3 H3B 109.5
C2 C3 H3C 109.5
H3A C3 H3C 109.5
H3B C3 H3C 109.5
N2 C5 C4 112.08(10)
N2 C5 H5A 109.2
C4 C5 H5A 109.2
N2 C5 H5B 109.2
C4 C5 H5B 109.2
H5A C5 H5B 107.9
O1 C4 C2 107.64(10)
O1 C4 C5 109.57(10)
C2 C4 C5 112.31(10)
O1 C4 H4 109.1
C2 C4 H4 109.1
C5 C4 H4 109.1
C6 O1 C4 114.89(10)
O1 C6 C7 113.35(12)
O1 C6 H6A 108.9
C7 C6 H6A 108.9
O1 C6 H6B 108.9
C7 C6 H6B 108.9
H6A C6 H6B 107.7
C8 C7 C6 123.21(14)
C8 C7 H7 118.4
C6 C7 H7 118.4
C7 C8 C9 122.31(14)
C7 C8 H8 118.8
C9 C8 H8 118.8
C8 C9 C10 115.72(12)
C8 C9 H9A 108.4
C10 C9 H9A 108.4
C8 C9 H9B 108.4
C10 C9 H9B 108.4
H9A C9 H9B 107.4
O2 C10 C11 108.89(12)
O2 C10 C9 106.18(11)
C11 C10 C9 114.38(12)
O2 C10 H10 109.1
C11 C10 H10 109.1
C9 C10 H10 109.1
C10 C11 H11A 109.5
C10 C11 H11B 109.5
H11A C11 H11B 109.5
C10 C11 H11C 109.5
H11A C11 H11C 109.5
H11B C11 H11C 109.5
O2 C12 C13 125.64(12)
O2 C12 C17 114.47(12)
C13 C12 C17 119.89(12)
C14 C13 C12 120.29(13)
C14 C13 H13 119.9
C12 C13 H13 119.9
C13 C14 C15 118.97(12)
C13 C14 H14 120.5
C15 C14 H14 120.5
C14 C15 C16 122.00(13)
C14 C15 N3 119.58(12)
C16 C15 N3 118.42(12)
O9 N3 O8 123.43(12)
O9 N3 C15 118.36(12)
O8 N3 C15 118.21(12)
C17 C16 C15 119.36(12)
C17 C16 H16 120.3
C15 C16 H16 120.3
C16 C17 C12 119.45(12)
C16 C17 C18 119.94(11)
C12 C17 C18 120.29(12)
O3 C18 N1 124.74(12)
O3 C18 C17 117.55(11)
N1 C18 C17 117.69(11)
N1 C19 C21 113.24(10)
N1 C19 C20 112.37(11)
C21 C19 C20 110.03(10)
N1 C19 H19 106.9
C21 C19 H19 106.9
C20 C19 H19 106.9
C19 C20 H20A 109.5
C19 C20 H20B 109.5
H20A C20 H20B 109.5
C19 C20 H20C 109.5
H20A C20 H20C 109.5
H20B C20 H20C 109.5
O4 C21 C19 110.48(10)
O4 C21 H21A 109.6
C19 C21 H21A 109.6
O4 C21 H21B 109.6
C19 C21 H21B 109.6
H21A C21 H21B 108.1
O4 C22 C23 113.14(11)
O4 C22 H22A 109.0
C23 C22 H22A 109.0
O4 C22 H22B 109.0
C23 C22 H22B 109.0
H22A C22 H22B 107.8
C28 C23 C24 118.00(13)
C28 C23 C22 121.62(13)
C24 C23 C22 120.38(12)
C25 C24 C23 121.08(13)
C25 C24 H24 119.5
C23 C24 H24 119.5
C24 C25 C26 120.08(13)
C24 C25 H25 120.0
C26 C25 H25 120.0
O5 C26 C27 124.92(13)
O5 C26 C25 115.15(12)
C27 C26 C25 119.92(13)
C26 C27 C28 118.92(13)
C26 C27 H27 120.5
C28 C27 H27 120.5
C23 C28 C27 121.98(13)
C23 C28 H28 119.0
C27 C28 H28 119.0
O5 C29 H29A 109.5
O5 C29 H29B 109.5
H29A C29 H29B 109.5
O5 C29 H29C 109.5
H29A C29 H29C 109.5
H29B C29 H29C 109.5
N2 C30 H30A 109.5
N2 C30 H30B 109.5
H30A C30 H30B 109.5
N2 C30 H30C 109.5
H30A C30 H30C 109.5
H30B C30 H30C 109.5
O6 C31 O7 124.90(12)
O6 C31 N2 123.49(12)
O7 C31 N2 111.61(11)
O7 C32 C34 109.91(12)
O7 C32 C33 102.49(11)
C34 C32 C33 110.33(13)
O7 C32 C35 109.90(11)
C34 C32 C35 112.72(13)
C33 C32 C35 111.02(12)
C32 C33 H33A 109.5
C32 C33 H33B 109.5
H33A C33 H33B 109.5
C32 C33 H33C 109.5
H33A C33 H33C 109.5
H33B C33 H33C 109.5
C32 C34 H34A 109.5
C32 C34 H34B 109.5
H34A C34 H34B 109.5
C32 C34 H34C 109.5
H34A C34 H34C 109.5
H34B C34 H34C 109.5
C32 C35 H35A 109.5
C32 C35 H35B 109.5
H35A C35 H35B 109.5
C32 C35 H35C 109.5
H35A C35 H35C 109.5
H35B C35 H35C 109.5

loop_
_geom_bond_atom_site_label_1
_geom_bond_atom_site_label_2
_geom_bond_distance
O2 C12 1.3487(16)
O2 C10 1.4617(16)
O3 C18 1.2277(17)
O4 C21 1.4198(16)
O4 C22 1.4414(16)
O5 C26 1.3672(16)
O5 C29 1.4268(17)
O6 C31 1.2227(17)
O7 C31 1.3491(17)
O7 C32 1.4802(16)
N1 C18 1.3508(17)
N1 C1 1.4764(16)
N1 C19 1.4830(16)
N2 C31 1.3534(18)
N2 C30 1.4610(17)
N2 C5 1.4667(17)
C1 C2 1.5362(18)
C1 H1A 0.9900
C1 H1B 0.9900
C2 C4 1.5302(18)
C2 C3 1.5332(18)
C2 H2 1.0000
C3 H3A 0.9800
C3 H3B 0.9800
C3 H3C 0.9800
C5 C4 1.5418(18)
C5 H5A 0.9900
C5 H5B 0.9900
C4 O1 1.4331(15)
C4 H4 1.0000
O1 C6 1.4320(17)
C6 C7 1.492(2)
C6 H6A 0.9900
C6 H6B 0.9900
C7 C8 1.333(2)
C7 H7 0.9500
C8 C9 1.499(2)
C8 H8 0.9500
C9 C10 1.525(2)
C9 H9A 0.9900
C9 H9B 0.9900
C10 C11 1.507(2)
C10 H10 1.0000
C11 H11A 0.9800
C11 H11B 0.9800
C11 H11C 0.9800
C12 C13 1.3996(19)
C12 C17 1.4115(18)
C13 C14 1.383(2)
C13 H13 0.9500
C14 C15 1.385(2)
C14 H14 0.9500
C15 C16 1.3882(19)
C15 N3 1.4619(18)
N3 O9 1.2292(16)
N3 O8 1.2310(16)
C16 C17 1.3848(19)
C16 H16 0.9500
C17 C18 1.5152(18)
C19 C21 1.5200(18)
C19 C20 1.5275(18)
C19 H19 1.0000
C20 H20A 0.9800
C20 H20B 0.9800
C20 H20C 0.9800
C21 H21A 0.9900
C21 H21B 0.9900
C22 C23 1.5120(18)
C22 H22A 0.9900
C22 H22B 0.9900
C23 C28 1.3837(19)
C23 C24 1.401(2)
C24 C25 1.377(2)
C24 H24 0.9500
C25 C26 1.398(2)
C25 H25 0.9500
C26 C27 1.390(2)
C27 C28 1.3960(19)
C27 H27 0.9500
C28 H28 0.9500
C29 H29A 0.9800
C29 H29B 0.9800
C29 H29C 0.9800
C30 H30A 0.9800
C30 H30B 0.9800
C30 H30C 0.9800
C32 C34 1.520(2)
C32 C33 1.521(2)
C32 C35 1.522(2)
C33 H33A 0.9800
C33 H33B 0.9800
C33 H33C 0.9800
C34 H34A 0.9800
C34 H34B 0.9800
C34 H34C 0.9800
C35 H35A 0.9800
C35 H35B 0.9800
C35 H35C 0.9800
